data_4102216
loop_
_publ_author_name
'Jian-Bo Xie'
'Jian-Hua Xie'
'Xiao-Yan Liu'
'Wei-Ling Kong'
'Shen Li'
'Qi-Lin Zhou'

_publ_section_title
;
 Highly Enantioselective Hydrogenation of \a-Arylmethylene Cycloalkanones
 Catalyzed by Iridium Complexes of Chiral Spiro Aminophosphine Ligands
;
_journal_name_full 'Journal of the American Chemical Society'
_journal_page_first 4538
_journal_page_last 4539
_journal_paper_doi 10.1021/ja100652f
_journal_volume 132
_journal_year 2010
_chemical_formula_sum 'C12 H15 Br O'
_chemical_formula_weight 255.15
_chemical_name_systematic
;
 ?
;
_space_group_IT_number 19
_symmetry_cell_setting orthorhombic
_symmetry_space_group_name_Hall 'P 2ac 2ab'
_symmetry_space_group_name_H-M 'P 21 21 21'
_atom_sites_solution_hydrogens geom
_atom_sites_solution_primary direct
_atom_sites_solution_secondary difmap
_audit_creation_method SHELXL-97
_cell_angle_alpha 90.00
_cell_angle_beta 90.00
_cell_angle_gamma 90.00
_cell_formula_units_Z 4
_cell_length_a 5.2487(10)
_cell_length_b 9.0689(18)
_cell_length_c 23.581(5)
_cell_measurement_temperature 113(2)
_cell_volume 1122.5(4)
_computing_structure_refinement 'SHELXL-97 (Sheldrick, 1997)'
_diffrn_ambient_temperature 113(2)
_diffrn_measured_fraction_theta_full 0.998
_diffrn_measured_fraction_theta_max 0.998
_diffrn_radiation_monochromator graphite
_diffrn_radiation_source 'fine-focus sealed tube'
_diffrn_radiation_type MoK\a
_diffrn_radiation_wavelength 0.71070
_diffrn_reflns_av_R_equivalents 0.0355
_diffrn_reflns_av_sigmaI/netI 0.0499
_diffrn_reflns_limit_h_max 6
_diffrn_reflns_limit_h_min -6
_diffrn_reflns_limit_k_max 11
_diffrn_reflns_limit_k_min -11
_diffrn_reflns_limit_l_max 22
_diffrn_reflns_limit_l_min -31
_diffrn_reflns_number 9353
_diffrn_reflns_theta_full 27.85
_diffrn_reflns_theta_max 27.85
_diffrn_reflns_theta_min 1.73
_exptl_absorpt_coefficient_mu 3.628
_exptl_absorpt_correction_T_max 0.6306
_exptl_absorpt_correction_T_min 0.5307
_exptl_crystal_density_diffrn 1.510
_exptl_crystal_density_method 'not measured'
_exptl_crystal_F_000 520
_exptl_crystal_size_max 0.20
_exptl_crystal_size_mid 0.18
_exptl_crystal_size_min 0.14
_refine_diff_density_max 0.525
_refine_diff_density_min -0.413
_refine_diff_density_rms 0.068
_refine_ls_abs_structure_details 'Flack H D (1983), Acta Cryst. A39, 876-881'
_refine_ls_abs_structure_Flack 0.007(10)
_refine_ls_extinction_coef 0.0262(15)
_refine_ls_extinction_expression Fc^*^=kFc[1+0.001xFc^2^\l^3^/sin(2\q)]^-1/4^
_refine_ls_extinction_method SHELXL
_refine_ls_goodness_of_fit_ref 0.995
_refine_ls_hydrogen_treatment mixed
_refine_ls_matrix_type full
_refine_ls_number_parameters 132
_refine_ls_number_reflns 2656
_refine_ls_number_restraints 0
_refine_ls_restrained_S_all 0.995
_refine_ls_R_factor_all 0.0404
_refine_ls_R_factor_gt 0.0307
_refine_ls_shift/su_max 0.000
_refine_ls_shift/su_mean 0.000
_refine_ls_structure_factor_coef Fsqd
_refine_ls_weighting_details 'calc w=1/[\s^2^(Fo^2^)+(0.0254P)^2^+0.0000P] where P=(Fo^2^+2Fc^2^)/3'
_refine_ls_weighting_scheme calc
_refine_ls_wR_factor_gt 0.0597
_refine_ls_wR_factor_ref 0.0644
_reflns_number_gt 2203
_reflns_number_total 2656
_reflns_threshold_expression >2sigma(I)
_cod_data_source_file ja100652f_si_001.cif
_cod_data_source_block shelxl
_cod_original_cell_volume 1122.4(4)
_cod_database_code 4102216

loop_
_symmetry_equiv_pos_as_xyz
'x, y, z'
'x+1/2, -y+1/2, -z'
'-x, y+1/2, -z+1/2'
'-x+1/2, -y, z+1/2'

loop_
_atom_site_label
_atom_site_type_symbol
_atom_site_fract_x
_atom_site_fract_y
_atom_site_fract_z
_atom_site_U_iso_or_equiv
_atom_site_adp_type
_atom_site_occupancy
_atom_site_symmetry_multiplicity
_atom_site_calc_flag
_atom_site_refinement_flags
Br1 Br 0.73566(5) 0.44634(3) 0.124140(9) 0.04327(12) Uani 1 1 d .
O1 O 0.4760(3) 0.69832(18) 0.49324(7) 0.0224(4) Uani 1 1 d .
C1 C 0.5149(4) 0.5493(2) 0.47524(9) 0.0170(4) Uani 1 1 d .
H1 H 0.6801 0.5131 0.4911 0.020 Uiso 1 1 calc R
C2 C 0.5171(4) 0.5284(2) 0.41118(10) 0.0175(5) Uani 1 1 d .
H2 H 0.3615 0.5765 0.3952 0.021 Uiso 1 1 calc R
C3 C 0.4848(4) 0.3606(2) 0.40627(10) 0.0201(5) Uani 1 1 d .
H3A H 0.4165 0.3332 0.3686 0.024 Uiso 1 1 calc R
H3B H 0.6495 0.3096 0.4121 0.024 Uiso 1 1 calc R
C4 C 0.2953(4) 0.3207(2) 0.45331(9) 0.0216(5) Uani 1 1 d .
H4A H 0.3460 0.2275 0.4720 0.026 Uiso 1 1 calc R
H4B H 0.1219 0.3085 0.4375 0.026 Uiso 1 1 calc R
C5 C 0.3016(3) 0.4500(2) 0.49614(9) 0.0198(5) Uani 1 1 d .
H5A H 0.1370 0.5033 0.4964 0.024 Uiso 1 1 calc R
H5B H 0.3377 0.4138 0.5349 0.024 Uiso 1 1 calc R
C6 C 0.7498(3) 0.5918(2) 0.38100(8) 0.0210(4) Uani 1 1 d .
H6A H 0.7540 0.6999 0.3868 0.025 Uiso 1 1 calc R
H6B H 0.9058 0.5499 0.3982 0.025 Uiso 1 1 calc R
C7 C 0.7508(4) 0.5598(2) 0.31803(9) 0.0203(4) Uani 1 1 d .
C8 C 0.9274(4) 0.4631(3) 0.29425(10) 0.0280(6) Uani 1 1 d .
H8 H 1.0517 0.4183 0.3179 0.034 Uiso 1 1 calc R
C9 C 0.9255(4) 0.4309(3) 0.23690(11) 0.0325(6) Uani 1 1 d .
H9 H 1.0482 0.3655 0.2213 0.039 Uiso 1 1 calc R
C10 C 0.7432(5) 0.4949(2) 0.20267(9) 0.0263(5) Uani 1 1 d .
C11 C 0.5646(4) 0.5907(3) 0.22483(10) 0.0282(6) Uani 1 1 d .
H11 H 0.4397 0.6343 0.2010 0.034 Uiso 1 1 calc R
C12 C 0.5697(4) 0.6224(3) 0.28231(10) 0.0247(5) Uani 1 1 d .
H12 H 0.4470 0.6882 0.2976 0.030 Uiso 1 1 calc R
H1A H 0.610(5) 0.743(4) 0.4990(12) 0.044(9) Uiso 1 1 d .

loop_
_atom_site_aniso_label
_atom_site_aniso_U_11
_atom_site_aniso_U_22
_atom_site_aniso_U_33
_atom_site_aniso_U_23
_atom_site_aniso_U_13
_atom_site_aniso_U_12
Br1 0.0758(2) 0.03581(17) 0.01819(15) -0.00133(11) 0.00629(15) -0.00327(19)
O1 0.0211(8) 0.0168(8) 0.0293(10) -0.0062(8) 0.0023(8) -0.0013(7)
C1 0.0173(9) 0.0130(11) 0.0205(11) -0.0027(10) -0.0016(9) 0.0018(10)
C2 0.0150(10) 0.0173(11) 0.0201(12) -0.0001(10) -0.0010(9) -0.0014(9)
C3 0.0195(11) 0.0183(12) 0.0224(13) -0.0018(11) -0.0023(10) -0.0001(10)
C4 0.0223(11) 0.0197(11) 0.0229(12) 0.0016(9) -0.0022(10) -0.0027(10)
C5 0.0195(10) 0.0187(11) 0.0210(11) 0.0013(10) 0.0008(9) -0.0016(10)
C6 0.0191(10) 0.0248(11) 0.0193(11) -0.0009(9) -0.0005(11) -0.0036(10)
C7 0.0185(10) 0.0218(11) 0.0206(11) -0.0015(9) 0.0019(10) -0.0055(14)
C8 0.0216(11) 0.0343(15) 0.0281(14) -0.0012(13) -0.0013(10) 0.0027(11)
C9 0.0295(12) 0.0365(16) 0.0315(14) -0.0089(13) 0.0077(11) 0.0050(13)
C10 0.0371(12) 0.0243(11) 0.0174(12) -0.0013(9) 0.0045(13) -0.0094(11)
C11 0.0334(13) 0.0267(14) 0.0245(13) 0.0065(11) -0.0010(11) -0.0003(11)
C12 0.0280(12) 0.0246(13) 0.0216(12) 0.0036(12) 0.0047(10) 0.0044(10)

loop_
_atom_type_symbol
_atom_type_description
_atom_type_scat_dispersion_real
_atom_type_scat_dispersion_imag
_atom_type_scat_source
C C 0.0033 0.0016 'International Tables Vol C Tables 4.2.6.8 and 6.1.1.4'
H H 0.0000 0.0000 'International Tables Vol C Tables 4.2.6.8 and 6.1.1.4'
O O 0.0106 0.0060 'International Tables Vol C Tables 4.2.6.8 and 6.1.1.4'
Br Br -0.2901 2.4595 'International Tables Vol C Tables 4.2.6.8 and 6.1.1.4'

loop_
_geom_angle_atom_site_label_1
_geom_angle_atom_site_label_2
_geom_angle_atom_site_label_3
_geom_angle
C1 O1 H1A 113(2)
O1 C1 C5 111.02(17)
O1 C1 C2 114.39(18)
C5 C1 C2 104.71(17)
O1 C1 H1 108.8
C5 C1 H1 108.8
C2 C1 H1 108.8
C1 C2 C6 114.97(17)
C1 C2 C3 101.37(18)
C6 C2 C3 115.26(19)
C1 C2 H2 108.3
C6 C2 H2 108.3
C3 C2 H2 108.3
C4 C3 C2 104.54(18)
C4 C3 H3A 110.8
C2 C3 H3A 110.8
C4 C3 H3B 110.8
C2 C3 H3B 110.8
H3A C3 H3B 108.9
C3 C4 C5 106.23(17)
C3 C4 H4A 110.5
C5 C4 H4A 110.5
C3 C4 H4B 110.5
C5 C4 H4B 110.5
H4A C4 H4B 108.7
C1 C5 C4 104.66(16)
C1 C5 H5A 110.8
C4 C5 H5A 110.8
C1 C5 H5B 110.8
C4 C5 H5B 110.8
H5A C5 H5B 108.9
C7 C6 C2 112.83(16)
C7 C6 H6A 109.0
C2 C6 H6A 109.0
C7 C6 H6B 109.0
C2 C6 H6B 109.0
H6A C6 H6B 107.8
C12 C7 C8 117.9(2)
C12 C7 C6 120.91(19)
C8 C7 C6 121.2(2)
C9 C8 C7 121.4(2)
C9 C8 H8 119.3
C7 C8 H8 119.3
C10 C9 C8 119.2(2)
C10 C9 H9 120.4
C8 C9 H9 120.4
C9 C10 C11 120.9(2)
C9 C10 Br1 119.08(18)
C11 C10 Br1 119.97(18)
C10 C11 C12 119.2(2)
C10 C11 H11 120.4
C12 C11 H11 120.4
C11 C12 C7 121.4(2)
C11 C12 H12 119.3
C7 C12 H12 119.3

loop_
_geom_bond_atom_site_label_1
_geom_bond_atom_site_label_2
_geom_bond_distance
Br1 C10 1.904(2)
O1 C1 1.431(3)
O1 H1A 0.82(3)
C1 C5 1.519(3)
C1 C2 1.523(3)
C1 H1 1.0000
C2 C6 1.526(3)
C2 C3 1.536(3)
C2 H2 1.0000
C3 C4 1.533(3)
C3 H3A 0.9900
C3 H3B 0.9900
C4 C5 1.548(3)
C4 H4A 0.9900
C4 H4B 0.9900
C5 H5A 0.9900
C5 H5B 0.9900
C6 C7 1.513(2)
C6 H6A 0.9900
C6 H6B 0.9900
C7 C12 1.391(3)
C7 C8 1.394(3)
C8 C9 1.383(3)
C8 H8 0.9500
C9 C10 1.380(3)
C9 H9 0.9500
C10 C11 1.381(3)
C11 C12 1.386(3)
C11 H11 0.9500
C12 H12 0.9500

loop_
_geom_torsion_atom_site_label_1
_geom_torsion_atom_site_label_2
_geom_torsion_atom_site_label_3
_geom_torsion_atom_site_label_4
_geom_torsion
O1 C1 C2 C6 70.3(2)
C5 C1 C2 C6 -167.91(18)
O1 C1 C2 C3 -164.65(16)
C5 C1 C2 C3 -42.9(2)
C1 C2 C3 C4 38.5(2)
C6 C2 C3 C4 163.27(17)
C2 C3 C4 C5 -20.2(2)
O1 C1 C5 C4 154.51(17)
C2 C1 C5 C4 30.6(2)
C3 C4 C5 C1 -6.2(2)
C1 C2 C6 C7 176.39(17)
C3 C2 C6 C7 59.0(3)
C2 C6 C7 C12 66.9(3)
C2 C6 C7 C8 -111.0(2)
C12 C7 C8 C9 0.6(3)
C6 C7 C8 C9 178.5(2)
C7 C8 C9 C10 -0.6(4)
C8 C9 C10 C11 0.3(4)
C8 C9 C10 Br1 -178.39(19)
C9 C10 C11 C12 0.0(4)
Br1 C10 C11 C12 178.68(18)
C10 C11 C12 C7 0.0(4)
C8 C7 C12 C11 -0.3(3)
C6 C7 C12 C11 -178.2(2)
